data_1545011
loop_
_publ_author_name
'Sheikh, Md. Chanmiya'
'Yoshimura, Toshiaki'
'Fujii, Takayoshi'
'Miyatake, Ryuta'

_publ_section_title
;
 <i>N</i>-Bromo-<i>S</i>-(4-nitrophenyl)-<i>S</i>-phenylsulfimide
;
_journal_coeditor_code IS4014
_journal_issue 1
_journal_name_full IUCrData
_journal_page_first x162033
_journal_paper_doi 10.1107/S2414314616020332
_journal_volume 2
_journal_year 2017
_chemical_formula_iupac 'C12 H9 Br N2 O2 S'
_chemical_formula_moiety 'C12 H9 Br N2 O2 S'
_chemical_formula_sum 'C12 H9 Br N2 O2 S'
_chemical_formula_weight 325.18
_chemical_name_systematic
;
<i>N</i>-Bromo-<i>S</i>-(4-nitrophenyl)-<i>S</i>-phenylsulfimide
;
_space_group_IT_number 14
_symmetry_cell_setting monoclinic
_symmetry_space_group_name_Hall '-P 2ybc'
_symmetry_space_group_name_H-M 'P 1 21/c 1'
_atom_sites_solution_hydrogens geom
_atom_sites_solution_primary direct
_atom_sites_solution_secondary difmap
_audit_creation_method 'by CrystalStructure 4.0'
_cell_angle_alpha 90.0000
_cell_angle_beta 108.5760(10)
_cell_angle_gamma 90.0000
_cell_formula_units_Z 4
_cell_length_a 9.12236(10)
_cell_length_b 18.7734(3)
_cell_length_c 7.70271(10)
_cell_measurement_reflns_used 13002
_cell_measurement_temperature 173
_cell_measurement_theta_max 68.34
_cell_measurement_theta_min 4.71
_cell_volume 1250.42(3)
_computing_cell_refinement
;
RAPID-AUTO (Rigaku, 2001)
;
_computing_data_reduction
;
RAPID-AUTO (Rigaku, 2001)
;
_computing_molecular_graphics
;
CrystalStructure (Rigaku, 2010)
;
_computing_publication_material
;
CrystalStructure (Rigaku, 2010)
;
_computing_structure_refinement
;
SHELXL97 (Sheldrick, 2008)
;
_computing_structure_solution
;
SIR92 (Altomare <i>et al.</i>,  1994)
;
_diffrn_ambient_temperature 173
_diffrn_detector_area_resol_mean 10.000
_diffrn_measured_fraction_theta_full 0.998
_diffrn_measured_fraction_theta_max 0.998
_diffrn_measurement_device_type 'Rigaku R-AXIS RAPID'
_diffrn_measurement_method \w
_diffrn_radiation_type 'Cu K\a'
_diffrn_radiation_wavelength 1.54187
_diffrn_reflns_av_R_equivalents 0.0770
_diffrn_reflns_limit_h_max 10
_diffrn_reflns_limit_h_min -10
_diffrn_reflns_limit_k_max 22
_diffrn_reflns_limit_k_min -21
_diffrn_reflns_limit_l_max 9
_diffrn_reflns_limit_l_min -9
_diffrn_reflns_number 14491
_diffrn_reflns_theta_full 68.25
_diffrn_reflns_theta_max 68.24
_diffrn_standards_number 0
_exptl_absorpt_coefficient_mu 6.019
_exptl_absorpt_correction_T_max 0.300
_exptl_absorpt_correction_T_min 0.226
_exptl_absorpt_correction_type multi-scan
_exptl_absorpt_process_details
;
(<i>ABSCOR</i>; Higashi, 1995)
;
_exptl_crystal_colour yellow
_exptl_crystal_density_diffrn 1.727
_exptl_crystal_density_method 'not measured'
_exptl_crystal_description block
_exptl_crystal_F_000 648.00
_exptl_crystal_size_max 0.520
_exptl_crystal_size_mid 0.270
_exptl_crystal_size_min 0.200
_refine_diff_density_max 0.830
_refine_diff_density_min -0.400
_refine_ls_extinction_method none
_refine_ls_goodness_of_fit_ref 1.082
_refine_ls_hydrogen_treatment constr
_refine_ls_number_parameters 163
_refine_ls_number_reflns 2279
_refine_ls_number_restraints 0
_refine_ls_R_factor_gt 0.0374
_refine_ls_shift/su_max 0.001
_refine_ls_structure_factor_coef Fsqd
_refine_ls_weighting_details 'w = 1/[\s^2^(Fo^2^)+(0.0602P)^2^+0.2679P] where P=(Fo^2^+2Fc^2^)/3'
_refine_ls_weighting_scheme calc
_refine_ls_wR_factor_ref 0.1007
_reflns_number_gt 2124
_reflns_number_total 2279
_reflns_threshold_expression F^2^>2.0\s(F^2^)
_cod_data_source_file is4014sup1.cif
_cod_data_source_block I
_cod_original_sg_symbol_H-M 'P 21/c'
_cod_database_code 1545011

loop_
_symmetry_equiv_pos_site_id
_symmetry_equiv_pos_as_xyz
1 +X,+Y,+Z
2 -X,1/2+Y,1/2-Z
3 -X,-Y,-Z
4 +X,1/2-Y,1/2+Z

loop_
_atom_site_type_symbol
_atom_site_label
_atom_site_fract_x
_atom_site_fract_y
_atom_site_fract_z
_atom_site_U_iso_or_equiv
_atom_site_adp_type
_atom_site_calc_flag
_atom_site_refinement_flags
_atom_site_occupancy
_atom_site_symmetry_multiplicity
Br Br1 0.91904(3) 0.032258(15) 0.74644(3) 0.04051(15) Uani d . 1.0 4
S S1 0.64227(7) 0.07351(3) 0.43986(8) 0.03335(18) Uani d . 1.0 4
O O1 0.6655(3) -0.22788(11) 0.0004(3) 0.0550(6) Uani d . 1.0 4
O O2 0.7188(3) -0.15518(13) -0.1882(3) 0.0597(6) Uani d . 1.0 4
N N1 0.7002(3) 0.05179(12) 0.6514(3) 0.0377(5) Uani d . 1.0 4
N N2 0.6924(3) -0.16817(13) -0.0455(3) 0.0410(6) Uani d . 1.0 4
C C1 0.6804(3) 0.00334(13) 0.2999(4) 0.0312(5) Uani d . 1.0 4
C C2 0.6876(3) 0.01676(14) 0.1252(4) 0.0344(6) Uani d . 1.0 4
C C3 0.6935(3) -0.03971(13) 0.0125(4) 0.0349(6) Uani d . 1.0 4
C C4 0.6913(3) -0.10794(14) 0.0781(4) 0.0336(6) Uani d . 1.0 4
C C5 0.6850(3) -0.12264(14) 0.2515(4) 0.0365(6) Uani d . 1.0 4
C C6 0.6798(3) -0.06594(14) 0.3630(4) 0.0344(6) Uani d . 1.0 4
C C7 0.7462(3) 0.14683(13) 0.3886(3) 0.0342(6) Uani d . 1.0 4
C C8 0.6725(4) 0.21283(15) 0.3750(4) 0.0409(6) Uani d . 1.0 4
C C9 0.7501(4) 0.27343(15) 0.3495(4) 0.0479(7) Uani d . 1.0 4
C C10 0.8984(4) 0.26804(16) 0.3384(4) 0.0514(8) Uani d . 1.0 4
C C11 0.9707(4) 0.20242(15) 0.3515(4) 0.0445(7) Uani d . 1.0 4
C C12 0.8943(3) 0.14113(15) 0.3777(4) 0.0386(6) Uani d . 1.0 4
H H1 0.6884 0.0644 0.0837 0.0413 Uiso calc R 1.0 4
H H2 0.6989 -0.0317 -0.1071 0.0418 Uiso calc R 1.0 4
H H3 0.6842 -0.1703 0.2924 0.0438 Uiso calc R 1.0 4
H H4 0.6758 -0.0742 0.4831 0.0413 Uiso calc R 1.0 4
H H5 0.5709 0.2161 0.3831 0.0490 Uiso calc R 1.0 4
H H6 0.7016 0.3187 0.3396 0.0575 Uiso calc R 1.0 4
H H7 0.9511 0.3098 0.3217 0.0617 Uiso calc R 1.0 4
H H8 1.0720 0.1993 0.3426 0.0534 Uiso calc R 1.0 4
H H9 0.9433 0.0959 0.3879 0.0464 Uiso calc R 1.0 4

loop_
_atom_site_aniso_label
_atom_site_aniso_U_11
_atom_site_aniso_U_22
_atom_site_aniso_U_33
_atom_site_aniso_U_12
_atom_site_aniso_U_13
_atom_site_aniso_U_23
Br1 0.0399(3) 0.0421(3) 0.0385(2) 0.00127(10) 0.01095(15) 0.00459(10)
S1 0.0334(4) 0.0342(4) 0.0354(4) 0.0022(3) 0.0151(3) 0.0019(3)
O1 0.0734(15) 0.0357(12) 0.0560(13) 0.0016(10) 0.0207(11) -0.0056(10)
O2 0.0776(16) 0.0631(15) 0.0474(12) -0.0027(12) 0.0324(11) -0.0130(11)
N1 0.0408(12) 0.0407(12) 0.0363(11) 0.0022(10) 0.0188(10) 0.0024(10)
N2 0.0373(12) 0.0461(15) 0.0375(12) 0.0036(10) 0.0089(10) -0.0066(10)
C1 0.0275(12) 0.0327(14) 0.0335(12) -0.0007(10) 0.0098(10) -0.0004(10)
C2 0.0346(14) 0.0356(13) 0.0336(13) -0.0014(11) 0.0115(11) 0.0063(11)
C3 0.0318(14) 0.0434(16) 0.0305(13) -0.0026(10) 0.0115(11) 0.0019(11)
C4 0.0286(12) 0.0382(14) 0.0331(12) -0.0013(10) 0.0088(10) -0.0041(11)
C5 0.0382(14) 0.0343(14) 0.0368(13) -0.0001(11) 0.0118(11) 0.0034(11)
C6 0.0356(13) 0.0381(14) 0.0315(12) -0.0011(11) 0.0134(10) 0.0042(10)
C7 0.0413(14) 0.0311(13) 0.0305(12) -0.0003(11) 0.0118(11) 0.0015(10)
C8 0.0477(15) 0.0413(16) 0.0317(13) 0.0083(12) 0.0099(11) 0.0017(11)
C9 0.071(2) 0.0304(15) 0.0371(14) 0.0057(14) 0.0106(13) 0.0035(12)
C10 0.070(2) 0.0410(17) 0.0407(15) -0.0135(15) 0.0141(14) 0.0054(13)
C11 0.0498(16) 0.0425(17) 0.0418(15) -0.0083(13) 0.0153(12) 0.0024(12)
C12 0.0436(15) 0.0349(15) 0.0384(14) -0.0010(11) 0.0145(12) 0.0032(11)

loop_
_atom_type_symbol
_atom_type_description
_atom_type_scat_dispersion_real
_atom_type_scat_dispersion_imag
_atom_type_scat_source
C C 0.0181 0.0091
;
International Tables for Crystallography
(1992, Vol. C, Tables 4.2.6.8 and 6.1.1.4)
;
H H 0.0000 0.0000
;
International Tables for Crystallography
(1992, Vol. C, Table 6.1.1.4)
;
Br Br -0.6763 1.2805
;
International Tables for Crystallography
(1992, Vol. C, Tables 4.2.6.8 and 6.1.1.4)
;
N N 0.0311 0.0180
;
International Tables for Crystallography
(1992, Vol. C, Tables 4.2.6.8 and 6.1.1.4)
;
O O 0.0492 0.0322
;
International Tables for Crystallography
(1992, Vol. C, Tables 4.2.6.8 and 6.1.1.4)
;
S S 0.3331 0.5567
;
International Tables for Crystallography
(1992, Vol. C, Tables 4.2.6.8 and 6.1.1.4)
;

loop_
_geom_angle_atom_site_label_1
_geom_angle_atom_site_label_2
_geom_angle_atom_site_label_3
_geom_angle
_geom_angle_publ_flag
N1 S1 C1 111.02(12) no
N1 S1 C7 113.30(11) no
C1 S1 C7 102.33(13) no
Br1 N1 S1 113.69(15) no
O1 N2 O2 123.9(3) no
O1 N2 C4 118.1(3) no
O2 N2 C4 118.0(3) no
S1 C1 C2 121.54(19) no
S1 C1 C6 116.8(2) no
C2 C1 C6 121.0(3) no
C1 C2 C3 119.5(3) no
C2 C3 C4 118.3(3) no
N2 C4 C3 118.0(3) no
N2 C4 C5 118.7(3) no
C3 C4 C5 123.3(3) no
C4 C5 C6 117.9(3) no
C1 C6 C5 120.0(3) no
S1 C7 C8 115.0(3) no
S1 C7 C12 123.5(2) no
C8 C7 C12 121.3(3) no
C7 C8 C9 118.8(3) no
C8 C9 C10 120.1(3) no
C9 C10 C11 120.8(3) no
C10 C11 C12 119.8(3) no
C7 C12 C11 119.2(3) no
C1 C2 H1 120.259 no
C3 C2 H1 120.266 no
C2 C3 H2 120.842 no
C4 C3 H2 120.860 no
C4 C5 H3 121.040 no
C6 C5 H3 121.047 no
C1 C6 H4 119.985 no
C5 C6 H4 119.995 no
C7 C8 H5 120.583 no
C9 C8 H5 120.577 no
C8 C9 H6 119.954 no
C10 C9 H6 119.951 no
C9 C10 H7 119.609 no
C11 C10 H7 119.611 no
C10 C11 H8 120.124 no
C12 C11 H8 120.123 no
C7 C12 H9 120.388 no
C11 C12 H9 120.396 no

loop_
_geom_bond_atom_site_label_1
_geom_bond_atom_site_label_2
_geom_bond_distance
_geom_bond_publ_flag
Br1 N1 1.930(3) no
S1 N1 1.597(3) no
S1 C1 1.805(3) no
S1 C7 1.786(3) no
O1 N2 1.223(4) no
O2 N2 1.223(4) no
N2 C4 1.480(4) no
C1 C2 1.391(4) no
C1 C6 1.389(4) no
C2 C3 1.382(4) no
C3 C4 1.379(4) no
C4 C5 1.383(4) no
C5 C6 1.378(4) no
C7 C8 1.398(4) no
C7 C12 1.384(4) no
C8 C9 1.387(5) no
C9 C10 1.386(6) no
C10 C11 1.386(5) no
C11 C12 1.393(5) no
C2 H1 0.950 no
C3 H2 0.950 no
C5 H3 0.950 no
C6 H4 0.950 no
C8 H5 0.950 no
C9 H6 0.950 no
C10 H7 0.950 no
C11 H8 0.950 no
C12 H9 0.950 no

loop_
_geom_hbond_atom_site_label_D
_geom_hbond_atom_site_label_H
_geom_hbond_atom_site_label_A
_geom_hbond_site_symmetry_A
_geom_hbond_distance_DH
_geom_hbond_distance_HA
_geom_hbond_distance_DA
_geom_hbond_angle_DHA
_geom_hbond_publ_flag
C3 H2 Br1 1_554 0.95 2.86 3.598(3) 135 yes
C3 H2 N1 1_554 0.95 2.44 3.286(3) 149 yes
C5 H3 O1 4_545 0.95 2.54 3.435(3) 158 yes

loop_
_geom_torsion_atom_site_label_1
_geom_torsion_atom_site_label_2
_geom_torsion_atom_site_label_3
_geom_torsion_atom_site_label_4
_geom_torsion
_geom_torsion_publ_flag
N1 S1 C1 C2 -159.09(16) no
N1 S1 C1 C6 30.08(19) no
C1 S1 N1 Br1 59.86(16) no
N1 S1 C7 C8 -99.02(16) no
N1 S1 C7 C12 75.8(2) no
C7 S1 N1 Br1 -54.64(17) no
C1 S1 C7 C8 141.38(14) no
C1 S1 C7 C12 -43.80(19) no
C7 S1 C1 C2 -37.90(19) no
C7 S1 C1 C6 151.26(15) no
O1 N2 C4 C3 -168.46(19) no
O1 N2 C4 C5 10.3(3) no
O2 N2 C4 C3 10.9(3) no
O2 N2 C4 C5 -170.3(2) no
S1 C1 C2 C3 -170.17(15) no
S1 C1 C6 C5 170.33(15) no
C2 C1 C6 C5 -0.6(4) no
C6 C1 C2 C3 0.3(4) no
C1 C2 C3 C4 0.3(4) no
C2 C3 C4 N2 178.03(19) no
C2 C3 C4 C5 -0.6(4) no
N2 C4 C5 C6 -178.29(18) no
C3 C4 C5 C6 0.4(4) no
C4 C5 C6 C1 0.2(4) no
S1 C7 C8 C9 175.13(14) no
S1 C7 C12 C11 -174.89(15) no
C8 C7 C12 C11 -0.4(4) no
C12 C7 C8 C9 0.2(4) no
C7 C8 C9 C10 -0.2(4) no
C8 C9 C10 C11 0.4(4) no
C9 C10 C11 C12 -0.6(4) no
C10 C11 C12 C7 0.6(4) no

_cod_database_fobs_code 1545011
